data_1001571
loop_
_publ_author_name
'Pelloquin, D'
'Maignan, A'
'Caldes, M'
'Hervieu, M'
'Michel, C'
'Raveau, B'

_publ_section_title
;
The bismuth oxycarbonate Bi~2~Sr~6-x~Cu~3~O~10~(CO~3~)~2~. A new 40K
superconductor, second member of the series
(Bi~2~Sr~2~CuO~6~)~n~(Sr~2~CuO~2~CO~3~)~n~'
;
_journal_coden_ASTM PHYCE6
_journal_name_full 'Physica C (Amsterdam) (152,1988-)'
_journal_page_first 199
_journal_page_last 205
_journal_paper_doi 10.1016/0921-4534(93)90503-I
_journal_volume 212
_journal_year 1993
_chemical_formula_structural 'Bi2 Sr5 Cu3 (C O3)2 O10'
_chemical_formula_sum 'C2 Bi2 Cu3 O16 Sr5'
_chemical_name_systematic
;
Dibismuth pentastrontium tricopper bis(carbonate) decaoxide
;
_space_group_IT_number 69
_symmetry_cell_setting orthorhombic
_symmetry_Int_Tables_number 69
_symmetry_space_group_name_Hall '-F 2 2'
_symmetry_space_group_name_H-M 'F m m m'
_cell_angle_alpha 90
_cell_angle_beta 90
_cell_angle_gamma 90
_cell_formula_units_Z 4
_cell_length_a 5.469(2)
_cell_length_b 5.483(2)
_cell_length_c 54.26(1)
_cell_volume 1627.1
_cod_depositor_comments
;
 Correcting the summary chemical formula by changing it from 'Bi2 Cu3 O16 Sr5'
 to 'C2 Bi2 Cu3 O16 Sr5'.

 Antanas Vaitkus,
 2018-07-07
;
_cod_database_code 1001571

loop_
_symmetry_equiv_pos_as_xyz
x,y,z
x,-y,-z
-x,y,-z
-x,-y,z
-x,-y,-z
-x,y,z
x,-y,z
x,y,-z
x,1/2+y,1/2+z
1/2+x,y,1/2+z
1/2+x,1/2+y,z
x,1/2-y,1/2-z
1/2+x,-y,1/2-z
1/2+x,1/2-y,-z
-x,1/2+y,1/2-z
1/2-x,y,1/2-z
1/2-x,1/2+y,-z
-x,1/2-y,1/2+z
1/2-x,-y,1/2+z
1/2-x,1/2-y,z
-x,1/2-y,1/2-z
1/2-x,-y,1/2-z
1/2-x,1/2-y,-z
-x,1/2+y,1/2+z
1/2-x,y,1/2+z
1/2-x,1/2+y,z
x,1/2-y,1/2+z
1/2+x,-y,1/2+z
1/2+x,1/2-y,z
x,1/2+y,1/2-z
1/2+x,y,1/2-z
1/2+x,1/2+y,-z

loop_
_atom_site_label
_atom_site_type_symbol
_atom_site_symmetry_multiplicity
_atom_site_Wyckoff_symbol
_atom_site_fract_x
_atom_site_fract_y
_atom_site_fract_z
_atom_site_occupancy
_atom_site_attached_hydrogens
_atom_site_calc_flag
Bi1 Bi3+ 8 i 0. 0. 0.221 1. 0 d
Sr1 Sr2+ 8 i 0. 0. 0.671 0.833 0 d
Sr2 Sr2+ 8 i 0. 0. 0.604 0.833 0 d
Sr3 Sr2+ 8 i 0. 0. 0.534 0.833 0 d
Cu1 Cu3+ 8 i 0. 0. 0.137 1. 0 d
Cu2 Cu3+ 4 a 0. 0. 0. 1. 0 d
C1 C4+ 8 i 0. 0. 0.069 1. 0 d
O1 O2- 8 i 0. 0. 0.721 1. 0 d
O2 O2- 8 i 0. 0. 0.171 1. 0 d
O3 O2- 8 i 0. 0. 0.104 1. 0 d
O4 O2- 8 i 0. 0. 0.034 1. 0 d
O5 O2- 16 j 0.25 0.25 0.137 1. 0 d
O6 O2- 8 e 0.25 0.25 0. 1. 0 d
O7 O2- 32 p 0.17 0.17 0.069 0.25 0 d

loop_
_atom_type_symbol
_atom_type_oxidation_number
Bi3+ 3.000
Sr2+ 2.000
Cu3+ 2.670
C4+ 4.000
O2- -2.000
